data_7700491
loop_
_publ_author_name
'Zhang, Sihan'
'Shang, Rong'
'Nakamoto, Masaaki'
'Yamamoto, Yohsuke'
'Adachi, Yohei'
'Ohshita, Joji'

_publ_section_title
;
 Bis(diphenylphosphinyl)-functionalized dipyrido-annulated NHC towards
 copper(i) and silver(i).
;
_journal_issue 32
_journal_name_full 'Dalton transactions (Cambridge, England : 2003)'
_journal_page_first 12250
_journal_page_last 12256
_journal_paper_doi 10.1039/c9dt02435b
_journal_volume 48
_journal_year 2019
_chemical_formula_sum 'C91 H91 Ag2 F6 N5 O7 P4 S2'
_chemical_formula_weight 1884.42
_space_group_crystal_system monoclinic
_space_group_IT_number 14
_space_group_name_Hall '-P 2ybc'
_space_group_name_H-M_alt 'P 1 21/c 1'
_symmetry_space_group_name_Hall '-P 2ybc'
_symmetry_space_group_name_H-M 'P 1 21/c 1'
_atom_sites_solution_hydrogens geom
_audit_creation_method SHELXL-2014/5
_audit_update_record
;
2019-06-01 deposited with the CCDC.    2019-07-09 downloaded from the CCDC.
;
_cell_angle_alpha 90
_cell_angle_beta 106.5630(10)
_cell_angle_gamma 90
_cell_formula_units_Z 4
_cell_length_a 14.6842(8)
_cell_length_b 28.1889(16)
_cell_length_c 21.6554(12)
_cell_measurement_reflns_used 9946
_cell_measurement_temperature 123(2)
_cell_measurement_theta_max 26.42
_cell_measurement_theta_min 2.44
_cell_volume 8591.9(8)
_computing_cell_refinement 'Bruker SAINT'
_computing_data_collection 'Bruker APEX2'
_computing_data_reduction 'Bruker SAINT'
_computing_structure_refinement 'SHELXL-2014/5 (Sheldrick, 2014)'
_computing_structure_solution 'SHELXT 2014/4 (Sheldrick, 2014)'
_diffrn_ambient_temperature 123(2)
_diffrn_measured_fraction_theta_full 0.998
_diffrn_measured_fraction_theta_max 0.998
_diffrn_measurement_device_type 'Bruker APEX-II CCD'
_diffrn_measurement_method '\f and \w scans'
_diffrn_radiation_type MoK\a
_diffrn_radiation_wavelength 0.71073
_diffrn_reflns_av_R_equivalents 0.0282
_diffrn_reflns_av_unetI/netI 0.0364
_diffrn_reflns_Laue_measured_fraction_full 0.998
_diffrn_reflns_Laue_measured_fraction_max 0.998
_diffrn_reflns_limit_h_max 18
_diffrn_reflns_limit_h_min -17
_diffrn_reflns_limit_k_max 35
_diffrn_reflns_limit_k_min -22
_diffrn_reflns_limit_l_max 25
_diffrn_reflns_limit_l_min -27
_diffrn_reflns_number 45485
_diffrn_reflns_point_group_measured_fraction_full 0.998
_diffrn_reflns_point_group_measured_fraction_max 0.998
_diffrn_reflns_theta_full 26.000
_diffrn_reflns_theta_max 26.372
_diffrn_reflns_theta_min 1.664
_exptl_absorpt_coefficient_mu 0.650
_exptl_crystal_colour brown
_exptl_crystal_density_diffrn 1.457
_exptl_crystal_description block
_exptl_crystal_F_000 3872
_exptl_crystal_size_max 0.234
_exptl_crystal_size_mid 0.202
_exptl_crystal_size_min 0.056
_refine_diff_density_max 1.693
_refine_diff_density_min -0.825
_refine_diff_density_rms 0.091
_refine_ls_extinction_method none
_refine_ls_goodness_of_fit_ref 1.025
_refine_ls_hydrogen_treatment constr
_refine_ls_matrix_type full
_refine_ls_number_parameters 1141
_refine_ls_number_reflns 17532
_refine_ls_number_restraints 360
_refine_ls_restrained_S_all 1.047
_refine_ls_R_factor_all 0.0592
_refine_ls_R_factor_gt 0.0441
_refine_ls_shift/su_max 0.003
_refine_ls_shift/su_mean 0.000
_refine_ls_structure_factor_coef Fsqd
_refine_ls_weighting_details 'w=1/[\s^2^(Fo^2^)+(0.0627P)^2^+13.4131P] where P=(Fo^2^+2Fc^2^)/3'
_refine_ls_weighting_scheme calc
_refine_ls_wR_factor_gt 0.1127
_refine_ls_wR_factor_ref 0.1233
_reflns_Friedel_coverage 0.000
_reflns_number_gt 13983
_reflns_number_total 17532
_reflns_threshold_expression 'I > 2\s(I)'
_cod_data_source_file c9dt02435b2.cif
_cod_data_source_block 2_Ag2L2
_cod_depositor_comments 'Adding full bibliography for 7700491--7700494.cif.'
_cod_database_code 7700491
_shelx_space_group_comment
;
The symmetry employed for this shelxl refinement is uniquely defined
by the following loop, which should always be used as a source of
symmetry information in preference to the above space-group names.
They are only intended as comments.
;
_shelx_estimated_absorpt_t_min 0.863
_shelx_estimated_absorpt_t_max 0.965
_shelxl_version_number 2014/5

loop_
_space_group_symop_operation_xyz
'x, y, z'
'-x, y+1/2, -z+1/2'
'-x, -y, -z'
'x, -y-1/2, z-1/2'

loop_
_atom_site_label
_atom_site_type_symbol
_atom_site_fract_x
_atom_site_fract_y
_atom_site_fract_z
_atom_site_U_iso_or_equiv
_atom_site_adp_type
_atom_site_occupancy
_atom_site_site_symmetry_order
_atom_site_calc_flag
_atom_site_refinement_flags_posn
_atom_site_refinement_flags_adp
_atom_site_refinement_flags_occupancy
_atom_site_disorder_assembly
_atom_site_disorder_group
Ag1 Ag 0.57351(2) 0.66089(2) 0.65624(2) 0.02528(7) Uani 1 1 d . . . . .
Ag2 Ag 0.72771(2) 0.60089(2) 0.71781(2) 0.02385(7) Uani 1 1 d . . . . .
S1 S 1.04592(7) 0.63566(4) 0.34041(5) 0.0379(2) Uani 1 1 d . . . . .
P1 P 0.49155(7) 0.73714(3) 0.69018(5) 0.0312(2) Uani 1 1 d . . . . .
P2 P 0.76195(6) 0.62268(3) 0.61696(4) 0.02071(17) Uani 1 1 d . . . . .
P3 P 0.86377(6) 0.58931(3) 0.82865(4) 0.02559(18) Uani 1 1 d . . . . .
P4 P 0.49500(6) 0.58462(3) 0.65187(4) 0.01998(17) Uani 1 1 d . . . . .
F1 F 1.0690(2) 0.69612(12) 0.43559(13) 0.0740(9) Uani 1 1 d . . . . .
F2 F 0.9379(2) 0.70301(12) 0.36297(16) 0.0856(11) Uani 1 1 d . . . . .
F3 F 1.0642(3) 0.72779(11) 0.34534(18) 0.0980(12) Uani 1 1 d . . . . .
O1 O 1.0087(3) 0.60348(12) 0.37827(16) 0.0637(9) Uani 1 1 d . . . . .
O2 O 0.9913(2) 0.63947(10) 0.27406(12) 0.0440(7) Uani 1 1 d . . . . .
O3 O 1.1466(2) 0.63383(15) 0.35161(15) 0.0662(10) Uani 1 1 d . . . . .
O7 O 0.6760(4) 0.78488(18) 0.5243(3) 0.1138(18) Uani 1 1 d . . . . .
N1 N 0.67560(19) 0.75742(9) 0.69516(13) 0.0229(6) Uani 1 1 d . . . . .
N2 N 0.77372(18) 0.71533(9) 0.66158(12) 0.0208(5) Uani 1 1 d . . . . .
N3 N 0.68843(19) 0.59508(10) 0.85130(12) 0.0234(6) Uani 1 1 d . . . . .
N4 N 0.55020(19) 0.59044(10) 0.78403(12) 0.0220(6) Uani 1 1 d . . . . .
N5 N 0.7292(4) 0.77389(17) 0.4319(3) 0.0810(15) Uani 1 1 d . . . . .
C1 C 0.6829(2) 0.71434(11) 0.66707(15) 0.0226(6) Uani 1 1 d . . . . .
C2 C 0.5958(2) 0.77554(12) 0.71052(16) 0.0257(7) Uani 1 1 d . . . . .
C3 C 0.6046(3) 0.81822(12) 0.74044(17) 0.0296(7) Uani 1 1 d . . . . .
H3 H 0.5512 0.8304 0.7517 0.036 Uiso 1 1 calc R U . . .
C4 C 0.6900(3) 0.84621(12) 0.75616(16) 0.0277(7) Uani 1 1 d . . . . .
C5 C 0.7656(3) 0.82894(12) 0.73845(16) 0.0268(7) Uani 1 1 d . . . . .
H5 H 0.8228 0.8468 0.7470 0.032 Uiso 1 1 calc R U . . .
C6 C 0.7587(2) 0.78441(11) 0.70733(15) 0.0248(7) Uani 1 1 d . . . . .
C7 C 0.8222(2) 0.75748(11) 0.68496(15) 0.0246(7) Uani 1 1 d . . . . .
C8 C 0.9144(2) 0.76592(12) 0.68127(16) 0.0267(7) Uani 1 1 d . . . . .
H8 H 0.9456 0.7948 0.6972 0.032 Uiso 1 1 calc R U . . .
C9 C 0.9594(2) 0.73276(12) 0.65485(16) 0.0274(7) Uani 1 1 d . . . . .
C10 C 0.9105(2) 0.68923(12) 0.63416(16) 0.0260(7) Uani 1 1 d . . . . .
H10 H 0.9427 0.6652 0.6180 0.031 Uiso 1 1 calc R U . . .
C11 C 0.8205(2) 0.68014(11) 0.63625(15) 0.0229(7) Uani 1 1 d . . . . .
C12 C 0.4196(3) 0.76334(15) 0.73706(18) 0.0362(8) Uani 1 1 d . . . . .
C13 C 0.4159(3) 0.7387(2) 0.7923(2) 0.0591(13) Uani 1 1 d . . . . .
H13 H 0.4489 0.7095 0.8034 0.071 Uiso 1 1 calc R U . . .
C14 C 0.3647(5) 0.7569(3) 0.8300(3) 0.090(2) Uani 1 1 d . . . . .
H14 H 0.3625 0.7400 0.8675 0.108 Uiso 1 1 calc R U . . .
C15 C 0.3174(4) 0.7978(3) 0.8160(3) 0.085(2) Uani 1 1 d . . . . .
H15 H 0.2833 0.8099 0.8438 0.101 Uiso 1 1 calc R U . . .
C16 C 0.3181(3) 0.8227(2) 0.7604(3) 0.0734(19) Uani 1 1 d . . . . .
H16 H 0.2833 0.8515 0.7498 0.088 Uiso 1 1 calc R U . . .
C17 C 0.3702(3) 0.80526(15) 0.7203(2) 0.0432(10) Uani 1 1 d . . . . .
H17 H 0.3714 0.8219 0.6824 0.052 Uiso 1 1 calc R U . . .
C18 C 0.4291(3) 0.75379(14) 0.60822(19) 0.0365(9) Uani 1 1 d . . . . .
C19 C 0.3394(3) 0.73411(18) 0.5825(2) 0.0521(11) Uani 1 1 d . . . . .
H19 H 0.3140 0.7136 0.6082 0.063 Uiso 1 1 calc R U . . .
C20 C 0.2865(3) 0.7439(2) 0.5196(2) 0.0630(14) Uani 1 1 d . . . . .
H20 H 0.2250 0.7305 0.5027 0.076 Uiso 1 1 calc R U . . .
C21 C 0.3229(3) 0.7724(2) 0.4830(2) 0.0643(15) Uani 1 1 d . . . . .
H21 H 0.2861 0.7796 0.4403 0.077 Uiso 1 1 calc R U . . .
C22 C 0.4125(4) 0.7914(2) 0.5060(2) 0.0628(13) Uani 1 1 d . . . . .
H22 H 0.4380 0.8108 0.4791 0.075 Uiso 1 1 calc R U . . .
C23 C 0.4658(3) 0.78194(17) 0.5694(2) 0.0499(11) Uani 1 1 d . . . . .
H23 H 0.5277 0.7950 0.5856 0.060 Uiso 1 1 calc R U . . .
C24 C 0.8503(2) 0.58679(12) 0.59418(16) 0.0249(7) Uani 1 1 d . . . . .
C25 C 0.8827(3) 0.59758(13) 0.54116(18) 0.0315(8) Uani 1 1 d . . . . .
H25 H 0.8558 0.6234 0.5139 0.038 Uiso 1 1 calc R U . . .
C26 C 0.9539(3) 0.57078(14) 0.5282(2) 0.0399(9) Uani 1 1 d . . . . .
H26 H 0.9771 0.5785 0.4928 0.048 Uiso 1 1 calc R U . . .
C27 C 0.9909(3) 0.53283(16) 0.5671(2) 0.0473(11) Uani 1 1 d . . . . .
H27 H 1.0409 0.5149 0.5587 0.057 Uiso 1 1 calc R U . . .
C28 C 0.9572(3) 0.52025(15) 0.6177(2) 0.0436(10) Uani 1 1 d . . . . .
H28 H 0.9819 0.4932 0.6433 0.052 Uiso 1 1 calc R U . . .
C29 C 0.8861(3) 0.54767(13) 0.63123(18) 0.0319(8) Uani 1 1 d . . . . .
H29 H 0.8622 0.5393 0.6662 0.038 Uiso 1 1 calc R U . . .
C30 C 0.6704(2) 0.63062(11) 0.54012(15) 0.0241(7) Uani 1 1 d . . . . .
C31 C 0.6232(3) 0.67342(13) 0.52112(16) 0.0319(8) Uani 1 1 d . . . . .
H31 H 0.6430 0.7012 0.5463 0.038 Uiso 1 1 calc R U . . .
C32 C 0.5474(3) 0.67572(14) 0.46577(18) 0.0399(9) Uani 1 1 d . . . . .
H32 H 0.5154 0.7050 0.4534 0.048 Uiso 1 1 calc R U . . .
C33 C 0.5176(3) 0.63563(15) 0.42819(19) 0.0407(9) Uani 1 1 d . . . . .
H33 H 0.4644 0.6371 0.3910 0.049 Uiso 1 1 calc R U . . .
C34 C 0.5664(3) 0.59351(14) 0.44558(18) 0.0358(8) Uani 1 1 d . . . . .
H34 H 0.5478 0.5661 0.4195 0.043 Uiso 1 1 calc R U . . .
C35 C 0.6425(3) 0.59110(12) 0.50093(16) 0.0286(7) Uani 1 1 d . . . . .
H35 H 0.6760 0.5621 0.5122 0.034 Uiso 1 1 calc R U . . .
C36 C 0.6962(3) 0.89224(13) 0.79447(17) 0.0352(8) Uani 1 1 d . . . . .
C37 C 0.7363(3) 0.87959(17) 0.86620(19) 0.0479(10) Uani 1 1 d . . . . .
H37A H 0.6927 0.8578 0.8787 0.072 Uiso 1 1 calc R U . . .
H37B H 0.7432 0.9086 0.8922 0.072 Uiso 1 1 calc R U . . .
H37C H 0.7985 0.8644 0.8734 0.072 Uiso 1 1 calc R U . . .
C38 C 0.5992(4) 0.91534(17) 0.7830(2) 0.0663(16) Uani 1 1 d . . . . .
H38A H 0.5730 0.9226 0.7371 0.099 Uiso 1 1 calc R U . . .
H38B H 0.6057 0.9447 0.8080 0.099 Uiso 1 1 calc R U . . .
H38C H 0.5564 0.8936 0.7965 0.099 Uiso 1 1 calc R U . . .
C39 C 0.7657(5) 0.92714(17) 0.7790(3) 0.079(2) Uani 1 1 d . . . . .
H39A H 0.8267 0.9113 0.7835 0.118 Uiso 1 1 calc R U . . .
H39B H 0.7752 0.9540 0.8088 0.118 Uiso 1 1 calc R U . . .
H39C H 0.7401 0.9386 0.7347 0.118 Uiso 1 1 calc R U . . .
C40 C 1.0603(3) 0.73938(14) 0.64834(18) 0.0354(8) Uani 1 1 d . . . . .
C41 C 1.0895(3) 0.79126(17) 0.6557(3) 0.0699(17) Uani 1 1 d . . . . .
H41A H 1.1517 0.7950 0.6478 0.105 Uiso 1 1 calc R U . . .
H41B H 1.0935 0.8019 0.6994 0.105 Uiso 1 1 calc R U . . .
H41C H 1.0423 0.8104 0.6245 0.105 Uiso 1 1 calc R U . . .
C42 C 1.0640(5) 0.7233(3) 0.5833(3) 0.129(4) Uani 1 1 d . . . . .
H42A H 1.0176 0.7412 0.5499 0.194 Uiso 1 1 calc R U . . .
H42B H 1.0491 0.6894 0.5782 0.194 Uiso 1 1 calc R U . . .
H42C H 1.1279 0.7288 0.5790 0.194 Uiso 1 1 calc R U . . .
C43 C 1.1282(3) 0.7119(2) 0.7010(3) 0.083(2) Uani 1 1 d . . . . .
H43A H 1.1096 0.6784 0.6978 0.124 Uiso 1 1 calc R U . . .
H43B H 1.1269 0.7244 0.7429 0.124 Uiso 1 1 calc R U . . .
H43C H 1.1926 0.7148 0.6966 0.124 Uiso 1 1 calc R U . . .
C44 C 0.6447(2) 0.59197(11) 0.78641(15) 0.0232(7) Uani 1 1 d . . . . .
C45 C 0.7865(2) 0.59548(12) 0.88119(15) 0.0251(7) Uani 1 1 d . . . . .
C46 C 0.8162(3) 0.59720(12) 0.94647(16) 0.0296(7) Uani 1 1 d . . . . .
H46 H 0.8826 0.5983 0.9670 0.035 Uiso 1 1 calc R U . . .
C47 C 0.7533(3) 0.59740(13) 0.98608(16) 0.0330(8) Uani 1 1 d . . . . .
C48 C 0.6583(3) 0.59693(14) 0.95658(17) 0.0343(8) Uani 1 1 d . . . . .
H48 H 0.6145 0.5972 0.9815 0.041 Uiso 1 1 calc R U . . .
C49 C 0.6250(2) 0.59608(13) 0.88860(16) 0.0282(7) Uani 1 1 d . . . . .
C50 C 0.5350(2) 0.59304(13) 0.84516(16) 0.0279(7) Uani 1 1 d . . . . .
C51 C 0.4427(2) 0.59102(13) 0.85232(16) 0.0294(7) Uani 1 1 d . . . . .
H51 H 0.4340 0.5931 0.8941 0.035 Uiso 1 1 calc R U . . .
C52 C 0.3664(2) 0.58607(12) 0.80020(16) 0.0274(7) Uani 1 1 d . . . . .
C53 C 0.3835(2) 0.58282(12) 0.73877(16) 0.0246(7) Uani 1 1 d . . . . .
H53 H 0.3303 0.5794 0.7019 0.030 Uiso 1 1 calc R U . . .
C54 C 0.4717(2) 0.58439(11) 0.72983(15) 0.0220(6) Uani 1 1 d . . . . .
C55 C 0.9768(2) 0.60786(13) 0.88457(17) 0.0283(7) Uani 1 1 d . . . . .
C56 C 0.9992(3) 0.65554(14) 0.8893(2) 0.0388(9) Uani 1 1 d . . . . .
H56 H 0.9598 0.6774 0.8602 0.047 Uiso 1 1 calc R U . . .
C57 C 1.0783(3) 0.67187(15) 0.9359(2) 0.0485(11) Uani 1 1 d . . . . .
H57 H 1.0918 0.7049 0.9398 0.058 Uiso 1 1 calc R U . . .
C58 C 1.1375(3) 0.64027(15) 0.9767(2) 0.0424(9) Uani 1 1 d . . . . .
H58 H 1.1918 0.6516 1.0087 0.051 Uiso 1 1 calc R U . . .
C59 C 1.1187(3) 0.59274(14) 0.97137(18) 0.0373(9) Uani 1 1 d . . . . .
H59 H 1.1608 0.5710 0.9989 0.045 Uiso 1 1 calc R U . . .
C60 C 1.0380(3) 0.57620(13) 0.92566(17) 0.0344(8) Uani 1 1 d . . . . .
H60 H 1.0245 0.5432 0.9225 0.041 Uiso 1 1 calc R U . . .
C61 C 0.8750(3) 0.52493(13) 0.82534(16) 0.0311(8) Uani 1 1 d . . . . .
C62 C 0.9355(3) 0.50772(14) 0.79066(19) 0.0403(9) Uani 1 1 d . . . . .
H62 H 0.9703 0.5292 0.7723 0.048 Uiso 1 1 calc R U . . .
C63 C 0.9442(3) 0.45908(16) 0.7833(2) 0.0525(12) Uani 1 1 d . . . . .
H63 H 0.9849 0.4473 0.7597 0.063 Uiso 1 1 calc R U . . .
C64 C 0.8940(3) 0.42804(15) 0.8101(2) 0.0563(13) Uani 1 1 d . . . . .
H64 H 0.8998 0.3949 0.8045 0.068 Uiso 1 1 calc R U . . .
C65 C 0.8354(3) 0.44452(15) 0.8449(2) 0.0533(12) Uani 1 1 d . . . . .
H65 H 0.8017 0.4228 0.8638 0.064 Uiso 1 1 calc R U . . .
C66 C 0.8258(3) 0.49327(14) 0.85237(19) 0.0419(9) Uani 1 1 d . . . . .
H66 H 0.7851 0.5047 0.8762 0.050 Uiso 1 1 calc R U . . .
C67 C 0.3797(2) 0.57623(12) 0.59373(15) 0.0233(7) Uani 1 1 d . . . . .
C68 C 0.3280(2) 0.53433(13) 0.59008(16) 0.0295(7) Uani 1 1 d . . . . .
H68 H 0.3519 0.5093 0.6197 0.035 Uiso 1 1 calc R U . . .
C69 C 0.2416(3) 0.52910(14) 0.54310(18) 0.0354(8) Uani 1 1 d . . . . .
H69 H 0.2064 0.5005 0.5408 0.042 Uiso 1 1 calc R U . . .
C70 C 0.2066(3) 0.56522(16) 0.49969(18) 0.0395(9) Uani 1 1 d . . . . .
H70 H 0.1473 0.5616 0.4678 0.047 Uiso 1 1 calc R U . . .
C71 C 0.2580(3) 0.60672(16) 0.50272(19) 0.0450(10) Uani 1 1 d . . . . .
H71 H 0.2339 0.6315 0.4729 0.054 Uiso 1 1 calc R U . . .
C72 C 0.3447(3) 0.61219(13) 0.54937(16) 0.0316(8) Uani 1 1 d . . . . .
H72 H 0.3802 0.6406 0.5509 0.038 Uiso 1 1 calc R U . . .
C73 C 0.5564(2) 0.52903(11) 0.64898(15) 0.0226(6) Uani 1 1 d . . . . .
C74 C 0.5883(3) 0.49830(12) 0.70094(18) 0.0358(9) Uani 1 1 d . . . . .
H74 H 0.5726 0.5041 0.7399 0.043 Uiso 1 1 calc R U . . .
C75 C 0.6429(3) 0.45921(14) 0.6956(2) 0.0526(12) Uani 1 1 d . . . . .
H75 H 0.6645 0.4382 0.7311 0.063 Uiso 1 1 calc R U . . .
C76 C 0.6663(3) 0.45051(15) 0.6395(3) 0.0527(12) Uani 1 1 d . . . . .
H76 H 0.7073 0.4249 0.6372 0.063 Uiso 1 1 calc R U . . .
C77 C 0.6302(4) 0.47883(16) 0.5872(3) 0.0543(12) Uani 1 1 d . . . . .
H77 H 0.6431 0.4717 0.5476 0.065 Uiso 1 1 calc R U . . .
C78 C 0.5746(3) 0.51804(14) 0.5914(2) 0.0414(9) Uani 1 1 d . . . . .
H78 H 0.5491 0.5373 0.5545 0.050 Uiso 1 1 calc R U . . .
C79 C 0.7962(3) 0.59301(16) 1.05897(17) 0.0432(10) Uani 1 1 d . . . . .
C80 C 0.8682(3) 0.63311(17) 1.08376(19) 0.0508(11) Uani 1 1 d . . . . .
H80A H 0.9175 0.6319 1.0614 0.076 Uiso 1 1 calc R U . . .
H80B H 0.8975 0.6292 1.1302 0.076 Uiso 1 1 calc R U . . .
H80C H 0.8355 0.6638 1.0756 0.076 Uiso 1 1 calc R U . . .
C81 C 0.8490(3) 0.54534(17) 1.0725(2) 0.0544(12) Uani 1 1 d . . . . .
H81A H 0.8050 0.5195 1.0541 0.082 Uiso 1 1 calc R U . . .
H81B H 0.8743 0.5408 1.1191 0.082 Uiso 1 1 calc R U . . .
H81C H 0.9015 0.5454 1.0528 0.082 Uiso 1 1 calc R U . . .
C82 C 0.7197(4) 0.5940(2) 1.0933(2) 0.0645(15) Uani 1 1 d . . . . .
H82A H 0.6842 0.6238 1.0834 0.097 Uiso 1 1 calc R U . . .
H82B H 0.7491 0.5917 1.1399 0.097 Uiso 1 1 calc R U . . .
H82C H 0.6763 0.5673 1.0788 0.097 Uiso 1 1 calc R U . . .
C83 C 0.2657(3) 0.58394(13) 0.80750(17) 0.0319(8) Uani 1 1 d . . . . .
C84 C 0.2451(3) 0.63025(16) 0.8389(2) 0.0479(10) Uani 1 1 d . . . . .
H84A H 0.2514 0.6573 0.8120 0.072 Uiso 1 1 calc R U . . .
H84B H 0.2905 0.6336 0.8817 0.072 Uiso 1 1 calc R U . . .
H84C H 0.1804 0.6293 0.8430 0.072 Uiso 1 1 calc R U . . .
C85 C 0.2583(3) 0.54227(17) 0.8513(2) 0.0542(12) Uani 1 1 d . . . . .
H85A H 0.1936 0.5407 0.8554 0.081 Uiso 1 1 calc R U . . .
H85B H 0.3035 0.5469 0.8939 0.081 Uiso 1 1 calc R U . . .
H85C H 0.2731 0.5126 0.8325 0.081 Uiso 1 1 calc R U . . .
C86 C 0.1897(3) 0.57697(18) 0.7431(2) 0.0496(11) Uani 1 1 d . . . . .
H86A H 0.1914 0.6037 0.7145 0.074 Uiso 1 1 calc R U . . .
H86B H 0.1269 0.5753 0.7504 0.074 Uiso 1 1 calc R U . . .
H86C H 0.2021 0.5474 0.7230 0.074 Uiso 1 1 calc R U . . .
C87 C 1.0283(3) 0.69242(17) 0.3727(2) 0.0494(11) Uani 1 1 d . . . . .
C89 C 0.6635(6) 0.7861(2) 0.4615(5) 0.107(3) Uani 1 1 d . . . . .
H89 H 0.6033 0.7963 0.4352 0.128 Uiso 1 1 calc R U . . .
C90 C 0.7144(7) 0.7779(2) 0.3649(3) 0.146(4) Uani 1 1 d . . . . .
H90A H 0.6534 0.7936 0.3455 0.219 Uiso 1 1 calc R U . . .
H90B H 0.7138 0.7463 0.3462 0.219 Uiso 1 1 calc R U . . .
H90C H 0.7657 0.7968 0.3566 0.219 Uiso 1 1 calc R U . . .
C91 C 0.8183(5) 0.7550(3) 0.4701(3) 0.091(2) Uani 1 1 d . . . . .
H91A H 0.8249 0.7222 0.4571 0.136 Uiso 1 1 calc R U . . .
H91B H 0.8202 0.7558 0.5157 0.136 Uiso 1 1 calc R U . . .
H91C H 0.8704 0.7742 0.4636 0.136 Uiso 1 1 calc R U . . .
C88A C 0.4257(4) 0.9686(2) 0.5830(3) 0.0581(11) Uani 0.726(3) 1 d D U P A 1
F4A F 0.4986(5) 0.9896(2) 0.5686(3) 0.0874(17) Uani 0.726(3) 1 d D U P A 1
F5A F 0.3549(4) 0.98943(17) 0.5373(3) 0.0970(16) Uani 0.726(3) 1 d D U P A 1
F6A F 0.4176(4) 0.98106(16) 0.6415(2) 0.0654(13) Uani 0.726(3) 1 d D U P A 1
S2A S 0.42623(11) 0.90579(5) 0.57137(7) 0.0414(4) Uani 0.726(3) 1 d D U P A 1
O4A O 0.5022(4) 0.8894(2) 0.6249(3) 0.0632(15) Uani 0.726(3) 1 d D U P A 1
O5A O 0.4359(6) 0.90135(19) 0.5084(2) 0.0662(15) Uani 0.726(3) 1 d D U P A 1
O6A O 0.3358(4) 0.89215(19) 0.5788(3) 0.0634(13) Uani 0.726(3) 1 d D U P A 1
C88B C 0.4737(13) 0.9404(4) 0.5716(6) 0.0647(15) Uani 0.274(3) 1 d D U P A 2
F4B F 0.5205(11) 0.9044(5) 0.6113(7) 0.072(3) Uani 0.274(3) 1 d D U P A 2
F5B F 0.4505(13) 0.9216(5) 0.5112(6) 0.073(3) Uani 0.274(3) 1 d D U P A 2
F6B F 0.5215(12) 0.9817(5) 0.5932(7) 0.070(3) Uani 0.274(3) 1 d D U P A 2
S2B S 0.3740(4) 0.94346(19) 0.6064(2) 0.0700(11) Uani 0.274(3) 1 d D U P A 2
O4B O 0.3152(12) 0.9739(6) 0.5575(7) 0.082(3) Uani 0.274(3) 1 d D U P A 2
O5B O 0.3355(12) 0.8980(4) 0.6099(8) 0.071(3) Uani 0.274(3) 1 d D U P A 2
O6B O 0.4098(15) 0.9698(6) 0.6631(6) 0.072(3) Uani 0.274(3) 1 d D U P A 2

loop_
_atom_site_aniso_label
_atom_site_aniso_U_11
_atom_site_aniso_U_22
_atom_site_aniso_U_33
_atom_site_aniso_U_23
_atom_site_aniso_U_13
_atom_site_aniso_U_12
Ag1 0.02211(13) 0.02299(13) 0.02924(14) 0.00147(10) 0.00492(10) -0.00155(9)
Ag2 0.02362(13) 0.02813(13) 0.02118(13) 0.00284(9) 0.00861(10) 0.00274(10)
S1 0.0396(5) 0.0391(5) 0.0310(5) 0.0042(4) 0.0035(4) 0.0146(4)
P1 0.0240(5) 0.0266(4) 0.0427(5) -0.0027(4) 0.0093(4) 0.0024(4)
P2 0.0214(4) 0.0214(4) 0.0200(4) -0.0009(3) 0.0070(3) 0.0014(3)
P3 0.0236(4) 0.0298(4) 0.0224(4) 0.0012(3) 0.0049(3) 0.0029(3)
P4 0.0179(4) 0.0231(4) 0.0176(4) 0.0020(3) 0.0030(3) -0.0008(3)
F1 0.072(2) 0.093(2) 0.0444(15) -0.0284(15) -0.0035(14) 0.0017(17)
F2 0.0594(19) 0.096(2) 0.087(2) -0.0488(19) -0.0020(16) 0.0335(17)
F3 0.153(4) 0.0477(18) 0.097(3) -0.0094(17) 0.041(3) -0.021(2)
O1 0.085(3) 0.0514(19) 0.0519(19) 0.0153(15) 0.0156(18) -0.0019(17)
O2 0.0522(18) 0.0441(16) 0.0294(14) 0.0001(12) 0.0015(12) 0.0226(13)
O3 0.0415(18) 0.106(3) 0.0476(18) 0.0044(19) 0.0066(15) 0.0300(19)
O7 0.130(5) 0.081(3) 0.149(5) -0.007(3) 0.068(4) -0.034(3)
N1 0.0224(14) 0.0209(13) 0.0249(14) -0.0030(11) 0.0061(11) 0.0014(11)
N2 0.0211(13) 0.0216(13) 0.0200(13) -0.0023(10) 0.0063(11) -0.0012(10)
N3 0.0210(14) 0.0292(14) 0.0188(13) -0.0006(11) 0.0037(11) -0.0024(11)
N4 0.0191(13) 0.0301(14) 0.0160(12) 0.0022(11) 0.0037(10) -0.0018(11)
N5 0.065(3) 0.058(3) 0.103(4) 0.004(3) -0.003(3) -0.016(2)
C1 0.0236(16) 0.0233(16) 0.0209(15) -0.0029(12) 0.0061(13) 0.0004(13)
C2 0.0216(16) 0.0270(17) 0.0269(17) 0.0004(13) 0.0045(13) 0.0037(13)
C3 0.0318(19) 0.0271(17) 0.0312(18) 0.0000(14) 0.0111(15) 0.0065(14)
C4 0.037(2) 0.0230(16) 0.0214(16) -0.0010(13) 0.0060(14) 0.0018(14)
C5 0.0292(18) 0.0249(16) 0.0242(16) -0.0046(13) 0.0045(14) -0.0021(14)
C6 0.0241(17) 0.0235(16) 0.0250(16) -0.0007(13) 0.0041(13) -0.0005(13)
C7 0.0266(17) 0.0227(16) 0.0238(16) -0.0032(13) 0.0059(14) -0.0029(13)
C8 0.0245(17) 0.0276(17) 0.0252(16) -0.0026(13) 0.0026(14) -0.0058(13)
C9 0.0215(17) 0.0330(18) 0.0273(17) 0.0020(14) 0.0062(14) -0.0023(14)
C10 0.0245(17) 0.0282(17) 0.0262(17) -0.0021(13) 0.0084(14) 0.0023(13)
C11 0.0267(17) 0.0234(16) 0.0186(15) -0.0010(12) 0.0064(13) 0.0005(13)
C12 0.0241(18) 0.051(2) 0.034(2) -0.0065(17) 0.0093(15) -0.0044(16)
C13 0.045(3) 0.093(4) 0.041(2) 0.001(2) 0.014(2) -0.019(3)
C14 0.068(4) 0.165(7) 0.046(3) -0.029(4) 0.030(3) -0.054(5)
C15 0.047(3) 0.147(6) 0.074(4) -0.073(4) 0.041(3) -0.043(4)
C16 0.025(2) 0.089(4) 0.101(5) -0.065(4) 0.009(3) -0.008(2)
C17 0.030(2) 0.049(2) 0.050(2) -0.0213(19) 0.0095(18) 0.0040(18)
C18 0.031(2) 0.039(2) 0.038(2) -0.0145(17) 0.0074(16) 0.0047(16)
C19 0.030(2) 0.074(3) 0.052(3) -0.013(2) 0.012(2) -0.004(2)
C20 0.035(2) 0.096(4) 0.052(3) -0.020(3) 0.003(2) 0.006(3)
C21 0.042(3) 0.108(4) 0.039(2) -0.016(3) 0.005(2) 0.024(3)
C22 0.061(3) 0.077(4) 0.047(3) 0.007(2) 0.010(2) 0.009(3)
C23 0.045(3) 0.057(3) 0.045(2) 0.002(2) 0.006(2) -0.001(2)
C24 0.0208(16) 0.0264(16) 0.0277(17) -0.0061(13) 0.0070(13) 0.0008(13)
C25 0.0327(19) 0.0327(19) 0.0327(19) -0.0033(15) 0.0152(16) -0.0021(15)
C26 0.038(2) 0.043(2) 0.046(2) -0.0155(18) 0.0230(19) -0.0049(18)
C27 0.030(2) 0.052(3) 0.060(3) -0.020(2) 0.014(2) 0.0079(18)
C28 0.039(2) 0.038(2) 0.050(2) -0.0046(18) 0.0062(19) 0.0161(18)
C29 0.0282(18) 0.0324(19) 0.0343(19) 0.0001(15) 0.0078(15) 0.0050(15)
C30 0.0246(17) 0.0267(16) 0.0207(15) 0.0000(13) 0.0061(13) -0.0008(13)
C31 0.040(2) 0.0290(18) 0.0236(17) -0.0002(14) 0.0047(15) 0.0032(15)
C32 0.047(2) 0.0332(19) 0.0312(19) 0.0038(16) -0.0012(17) 0.0087(18)
C33 0.036(2) 0.047(2) 0.0312(19) 0.0003(17) -0.0031(17) 0.0024(18)
C34 0.039(2) 0.037(2) 0.0283(18) -0.0060(15) 0.0042(16) -0.0035(16)
C35 0.0308(19) 0.0285(17) 0.0267(17) 0.0007(14) 0.0083(15) 0.0012(14)
C36 0.050(2) 0.0290(18) 0.0275(18) -0.0089(15) 0.0128(17) 0.0028(16)
C37 0.052(3) 0.056(3) 0.035(2) -0.0107(19) 0.0103(19) 0.008(2)
C38 0.075(4) 0.047(3) 0.057(3) -0.026(2) -0.013(3) 0.028(2)
C39 0.138(6) 0.032(2) 0.092(4) -0.029(3) 0.073(4) -0.027(3)
C40 0.0241(18) 0.042(2) 0.041(2) -0.0072(17) 0.0100(16) -0.0075(15)
C41 0.032(2) 0.049(3) 0.132(5) 0.016(3) 0.028(3) -0.004(2)
C42 0.078(4) 0.239(10) 0.099(5) -0.100(6) 0.070(4) -0.095(6)
C43 0.031(3) 0.086(4) 0.130(5) 0.048(4) 0.023(3) 0.014(3)
C44 0.0224(16) 0.0280(17) 0.0172(15) -0.0008(12) 0.0026(13) -0.0021(13)
C45 0.0234(17) 0.0283(17) 0.0219(16) -0.0008(13) 0.0035(13) -0.0034(13)
C46 0.0263(18) 0.0345(19) 0.0237(17) -0.0017(14) 0.0004(14) -0.0049(14)
C47 0.037(2) 0.040(2) 0.0191(16) -0.0012(14) 0.0039(15) -0.0054(16)
C48 0.035(2) 0.049(2) 0.0201(17) -0.0024(15) 0.0094(15) -0.0052(17)
C49 0.0284(18) 0.0361(19) 0.0208(16) -0.0020(14) 0.0083(14) -0.0050(14)
C50 0.0280(18) 0.0374(19) 0.0185(15) -0.0007(14) 0.0071(14) -0.0015(14)
C51 0.0276(18) 0.040(2) 0.0231(17) 0.0021(14) 0.0117(14) 0.0000(15)
C52 0.0249(17) 0.0302(17) 0.0291(17) 0.0008(14) 0.0109(14) 0.0000(14)
C53 0.0202(16) 0.0278(17) 0.0238(16) 0.0027(13) 0.0029(13) 0.0013(13)
C54 0.0208(16) 0.0243(16) 0.0197(15) 0.0003(12) 0.0036(12) -0.0009(12)
C55 0.0204(17) 0.0360(19) 0.0283(17) -0.0010(14) 0.0065(14) 0.0005(14)
C56 0.0283(19) 0.037(2) 0.047(2) 0.0077(17) 0.0046(17) -0.0003(16)
C57 0.038(2) 0.037(2) 0.066(3) -0.004(2) 0.008(2) -0.0105(18)
C58 0.030(2) 0.051(2) 0.043(2) -0.0122(19) 0.0044(17) -0.0095(18)
C59 0.031(2) 0.044(2) 0.0322(19) 0.0014(16) 0.0022(16) 0.0031(17)
C60 0.032(2) 0.0322(19) 0.0337(19) 0.0001(15) 0.0012(16) -0.0016(15)
C61 0.0312(19) 0.0304(18) 0.0253(17) -0.0036(14) -0.0021(14) 0.0036(15)
C62 0.036(2) 0.041(2) 0.035(2) -0.0062(17) -0.0027(17) 0.0096(17)
C63 0.050(3) 0.049(3) 0.045(2) -0.018(2) -0.008(2) 0.018(2)
C64 0.058(3) 0.029(2) 0.059(3) -0.010(2) -0.021(2) 0.009(2)
C65 0.058(3) 0.037(2) 0.050(3) 0.0041(19) -0.010(2) -0.003(2)
C66 0.045(2) 0.034(2) 0.038(2) 0.0009(17) -0.0025(18) 0.0003(17)
C67 0.0200(16) 0.0292(17) 0.0194(15) -0.0005(13) 0.0034(13) 0.0013(13)
C68 0.0278(18) 0.0317(18) 0.0272(17) -0.0009(14) 0.0051(14) -0.0015(14)
C69 0.0268(18) 0.042(2) 0.036(2) -0.0094(17) 0.0068(16) -0.0059(16)
C70 0.0207(18) 0.062(3) 0.0309(19) -0.0098(18) -0.0005(15) 0.0045(17)
C71 0.036(2) 0.058(3) 0.034(2) 0.0114(19) -0.0019(17) 0.014(2)
C72 0.0271(18) 0.0375(19) 0.0266(18) 0.0065(15) 0.0016(14) 0.0014(15)
C73 0.0191(16) 0.0226(15) 0.0261(16) 0.0023(13) 0.0065(13) 0.0016(12)
C74 0.043(2) 0.0262(18) 0.0293(18) -0.0009(15) -0.0042(16) 0.0027(16)
C75 0.055(3) 0.030(2) 0.051(3) 0.0014(19) -0.020(2) 0.0054(19)
C76 0.033(2) 0.034(2) 0.088(4) -0.009(2) 0.012(2) 0.0080(18)
C77 0.064(3) 0.042(2) 0.074(3) 0.002(2) 0.046(3) 0.010(2)
C78 0.054(3) 0.034(2) 0.045(2) 0.0070(17) 0.028(2) 0.0073(18)
C79 0.044(2) 0.060(3) 0.0196(18) -0.0010(17) -0.0003(16) -0.015(2)
C80 0.056(3) 0.061(3) 0.026(2) -0.0098(19) -0.0025(19) -0.013(2)
C81 0.061(3) 0.060(3) 0.031(2) 0.012(2) -0.005(2) -0.009(2)
C82 0.063(3) 0.110(4) 0.0192(19) -0.003(2) 0.009(2) -0.013(3)
C83 0.0245(18) 0.040(2) 0.0331(19) 0.0046(16) 0.0110(15) -0.0011(15)
C84 0.037(2) 0.055(3) 0.056(3) -0.004(2) 0.020(2) 0.0022(19)
C85 0.045(3) 0.058(3) 0.066(3) 0.019(2) 0.027(2) 0.000(2)
C86 0.030(2) 0.072(3) 0.049(2) -0.004(2) 0.0138(19) -0.004(2)
C87 0.046(3) 0.053(3) 0.041(2) -0.011(2) 0.000(2) 0.001(2)
C89 0.086(5) 0.056(4) 0.188(9) 0.020(5) 0.056(6) -0.009(3)
C90 0.236(11) 0.063(4) 0.080(5) -0.030(4) -0.049(6) 0.021(5)
C91 0.093(5) 0.108(5) 0.068(4) -0.003(4) 0.016(4) 0.026(4)
C88A 0.071(2) 0.050(2) 0.054(2) 0.0029(19) 0.0195(19) 0.0001(19)
F4A 0.104(4) 0.073(3) 0.092(4) 0.013(3) 0.038(3) -0.017(3)
F5A 0.123(4) 0.058(3) 0.090(3) 0.021(2) -0.003(3) 0.026(3)
F6A 0.094(3) 0.057(2) 0.048(2) -0.0158(19) 0.024(2) 0.004(2)
S2A 0.0482(8) 0.0417(8) 0.0335(7) -0.0017(6) 0.0100(6) 0.0019(6)
O4A 0.069(3) 0.052(3) 0.058(3) 0.021(2) 0.000(2) 0.002(2)
O5A 0.114(4) 0.050(3) 0.040(2) -0.005(2) 0.031(2) -0.010(3)
O6A 0.056(2) 0.070(3) 0.065(3) -0.010(2) 0.019(2) -0.011(2)
C88B 0.078(3) 0.058(3) 0.057(2) -0.001(2) 0.019(2) -0.005(2)
F4B 0.071(5) 0.068(5) 0.073(5) 0.012(4) 0.015(4) 0.006(4)
F5B 0.095(5) 0.068(5) 0.059(4) -0.008(4) 0.029(4) -0.013(5)
F6B 0.088(5) 0.059(4) 0.065(5) 0.003(4) 0.027(4) -0.014(4)
S2B 0.084(2) 0.073(2) 0.0542(19) -0.0054(17) 0.0215(17) -0.0138(18)
O4B 0.097(5) 0.073(5) 0.069(5) 0.010(4) 0.012(4) 0.006(4)
O5B 0.081(5) 0.073(4) 0.060(5) 0.007(4) 0.020(5) -0.005(4)
O6B 0.091(5) 0.074(5) 0.052(5) -0.004(4) 0.019(4) 0.003(5)

loop_
_atom_type_symbol
_atom_type_description
_atom_type_scat_dispersion_real
_atom_type_scat_dispersion_imag
_atom_type_scat_source
C C 0.0033 0.0016 'International Tables Vol C Tables 4.2.6.8 and 6.1.1.4'
H H 0.0000 0.0000 'International Tables Vol C Tables 4.2.6.8 and 6.1.1.4'
Ag Ag -0.8971 1.1015 'International Tables Vol C Tables 4.2.6.8 and 6.1.1.4'
F F 0.0171 0.0103 'International Tables Vol C Tables 4.2.6.8 and 6.1.1.4'
N N 0.0061 0.0033 'International Tables Vol C Tables 4.2.6.8 and 6.1.1.4'
O O 0.0106 0.0060 'International Tables Vol C Tables 4.2.6.8 and 6.1.1.4'
P P 0.1023 0.0942 'International Tables Vol C Tables 4.2.6.8 and 6.1.1.4'
S S 0.1246 0.1234 'International Tables Vol C Tables 4.2.6.8 and 6.1.1.4'

loop_
_geom_angle_atom_site_label_1
_geom_angle_atom_site_label_2
_geom_angle_atom_site_label_3
_geom_angle
C1 Ag1 P4 161.66(9)
C1 Ag1 P1 77.80(9)
P4 Ag1 P1 118.54(3)
C1 Ag1 Ag2 84.02(8)
P4 Ag1 Ag2 78.28(2)
P1 Ag1 Ag2 135.53(2)
C44 Ag2 P2 158.10(9)
C44 Ag2 P3 78.14(8)
P2 Ag2 P3 122.68(3)
C44 Ag2 Ag1 82.13(8)
P2 Ag2 Ag1 76.77(2)
P3 Ag2 Ag1 142.02(2)
O3 S1 O1 115.2(2)
O3 S1 O2 115.32(19)
O1 S1 O2 115.2(2)
O3 S1 C87 102.9(2)
O1 S1 C87 102.8(2)
O2 S1 C87 102.84(18)
C18 P1 C12 103.25(17)
C18 P1 C2 103.80(17)
C12 P1 C2 101.85(17)
C18 P1 Ag1 94.66(12)
C12 P1 Ag1 149.45(14)
C2 P1 Ag1 97.55(11)
C24 P2 C11 103.27(15)
C24 P2 C30 102.55(15)
C11 P2 C30 105.98(15)
C24 P2 Ag2 116.40(11)
C11 P2 Ag2 102.76(10)
C30 P2 Ag2 123.75(11)
C61 P3 C55 103.58(16)
C61 P3 C45 101.42(16)
C55 P3 C45 99.66(15)
C61 P3 Ag2 98.01(11)
C55 P3 Ag2 149.91(12)
C45 P3 Ag2 96.28(11)
C67 P4 C54 104.98(15)
C67 P4 C73 103.75(15)
C54 P4 C73 104.83(15)
C67 P4 Ag1 118.75(11)
C54 P4 Ag1 100.37(11)
C73 P4 Ag1 122.00(11)
C1 N1 C6 112.9(3)
C1 N1 C2 127.0(3)
C6 N1 C2 120.0(3)
C1 N2 C7 113.1(3)
C1 N2 C11 128.0(3)
C7 N2 C11 119.0(3)
C44 N3 C49 113.6(3)
C44 N3 C45 126.4(3)
C49 N3 C45 120.0(3)
C44 N4 C54 128.0(3)
C44 N4 C50 113.1(3)
C54 N4 C50 118.8(3)
C89 N5 C90 123.3(7)
C89 N5 C91 118.5(7)
C90 N5 C91 118.2(7)
N2 C1 N1 102.7(3)
N2 C1 Ag1 135.5(2)
N1 C1 Ag1 120.9(2)
C3 C2 N1 117.6(3)
C3 C2 P1 127.0(3)
N1 C2 P1 115.3(2)
C2 C3 C4 124.0(3)
C2 C3 H3 118.0
C4 C3 H3 118.0
C5 C4 C3 117.5(3)
C5 C4 C36 121.9(3)
C3 C4 C36 120.5(3)
C4 C5 C6 119.8(3)
C4 C5 H5 120.1
C6 C5 H5 120.1
C7 C6 N1 105.8(3)
C7 C6 C5 133.2(3)
N1 C6 C5 120.9(3)
C6 C7 C8 133.0(3)
C6 C7 N2 105.4(3)
C8 C7 N2 121.5(3)
C9 C8 C7 120.1(3)
C9 C8 H8 120.0
C7 C8 H8 120.0
C8 C9 C10 117.4(3)
C8 C9 C40 123.4(3)
C10 C9 C40 119.2(3)
C11 C10 C9 124.0(3)
C11 C10 H10 118.0
C9 C10 H10 118.0
C10 C11 N2 117.9(3)
C10 C11 P2 123.9(3)
N2 C11 P2 117.8(2)
C17 C12 C13 120.3(4)
C17 C12 P1 123.2(3)
C13 C12 P1 116.5(4)
C14 C13 C12 119.3(6)
C14 C13 H13 120.4
C12 C13 H13 120.4
C15 C14 C13 122.1(6)
C15 C14 H14 118.9
C13 C14 H14 118.9
C14 C15 C16 119.9(5)
C14 C15 H15 120.0
C16 C15 H15 120.0
C15 C16 C17 119.8(6)
C15 C16 H16 120.1
C17 C16 H16 120.1
C12 C17 C16 118.6(5)
C12 C17 H17 120.7
C16 C17 H17 120.7
C23 C18 C19 118.5(4)
C23 C18 P1 124.9(3)
C19 C18 P1 116.5(3)
C20 C19 C18 121.0(5)
C20 C19 H19 119.5
C18 C19 H19 119.5
C21 C20 C19 119.4(5)
C21 C20 H20 120.3
C19 C20 H20 120.3
C20 C21 C22 121.3(5)
C20 C21 H21 119.4
C22 C21 H21 119.4
C21 C22 C23 119.5(5)
C21 C22 H22 120.3
C23 C22 H22 120.3
C18 C23 C22 120.2(4)
C18 C23 H23 119.9
C22 C23 H23 119.9
C29 C24 C25 119.4(3)
C29 C24 P2 118.0(3)
C25 C24 P2 122.6(3)
C26 C25 C24 120.2(4)
C26 C25 H25 119.9
C24 C25 H25 119.9
C27 C26 C25 119.5(4)
C27 C26 H26 120.3
C25 C26 H26 120.3
C28 C27 C26 121.4(4)
C28 C27 H27 119.3
C26 C27 H27 119.3
C27 C28 C29 119.1(4)
C27 C28 H28 120.5
C29 C28 H28 120.5
C24 C29 C28 120.3(4)
C24 C29 H29 119.8
C28 C29 H29 119.8
C35 C30 C31 118.6(3)
C35 C30 P2 118.0(3)
C31 C30 P2 123.3(3)
C32 C31 C30 120.3(3)
C32 C31 H31 119.8
C30 C31 H31 119.8
C31 C32 C33 120.7(4)
C31 C32 H32 119.7
C33 C32 H32 119.7
C34 C33 C32 119.2(3)
C34 C33 H33 120.4
C32 C33 H33 120.4
C33 C34 C35 120.3(3)
C33 C34 H34 119.9
C35 C34 H34 119.9
C34 C35 C30 120.8(3)
C34 C35 H35 119.6
C30 C35 H35 119.6
C38 C36 C39 110.1(4)
C38 C36 C4 111.5(3)
C39 C36 C4 111.7(3)
C38 C36 C37 109.6(3)
C39 C36 C37 106.5(4)
C4 C36 C37 107.3(3)
C36 C37 H37A 109.5
C36 C37 H37B 109.5
H37A C37 H37B 109.5
C36 C37 H37C 109.5
H37A C37 H37C 109.5
H37B C37 H37C 109.5
C36 C38 H38A 109.5
C36 C38 H38B 109.5
H38A C38 H38B 109.5
C36 C38 H38C 109.5
H38A C38 H38C 109.5
H38B C38 H38C 109.5
C36 C39 H39A 109.5
C36 C39 H39B 109.5
H39A C39 H39B 109.5
C36 C39 H39C 109.5
H39A C39 H39C 109.5
H39B C39 H39C 109.5
C42 C40 C43 111.4(5)
C42 C40 C41 107.7(5)
C43 C40 C41 108.2(4)
C42 C40 C9 110.1(3)
C43 C40 C9 108.5(3)
C41 C40 C9 111.0(3)
C40 C41 H41A 109.5
C40 C41 H41B 109.5
H41A C41 H41B 109.5
C40 C41 H41C 109.5
H41A C41 H41C 109.5
H41B C41 H41C 109.5
C40 C42 H42A 109.5
C40 C42 H42B 109.5
H42A C42 H42B 109.5
C40 C42 H42C 109.5
H42A C42 H42C 109.5
H42B C42 H42C 109.5
C40 C43 H43A 109.5
C40 C43 H43B 109.5
H43A C43 H43B 109.5
C40 C43 H43C 109.5
H43A C43 H43C 109.5
H43B C43 H43C 109.5
N3 C44 N4 102.3(3)
N3 C44 Ag2 120.0(2)
N4 C44 Ag2 136.9(2)
C46 C45 N3 117.7(3)
C46 C45 P3 125.4(3)
N3 C45 P3 116.7(2)
C45 C46 C47 123.7(3)
C45 C46 H46 118.1
C47 C46 H46 118.1
C48 C47 C46 118.1(3)
C48 C47 C79 123.4(3)
C46 C47 C79 118.2(3)
C47 C48 C49 119.6(3)
C47 C48 H48 120.2
C49 C48 H48 120.2
C50 C49 N3 105.6(3)
C50 C49 C48 133.4(3)
N3 C49 C48 120.9(3)
C49 C50 N4 105.4(3)
C49 C50 C51 133.4(3)
N4 C50 C51 121.2(3)
C52 C51 C50 120.4(3)
C52 C51 H51 119.8
C50 C51 H51 119.8
C51 C52 C53 117.5(3)
C51 C52 C83 120.8(3)
C53 C52 C83 121.7(3)
C54 C53 C52 123.9(3)
C54 C53 H53 118.1
C52 C53 H53 118.1
C53 C54 N4 118.2(3)
C53 C54 P4 124.8(2)
N4 C54 P4 116.7(2)
C56 C55 C60 118.7(3)
C56 C55 P3 118.6(3)
C60 C55 P3 122.5(3)
C55 C56 C57 120.7(4)
C55 C56 H56 119.7
C57 C56 H56 119.7
C58 C57 C56 119.9(4)
C58 C57 H57 120.0
C56 C57 H57 120.0
C59 C58 C57 120.4(4)
C59 C58 H58 119.8
C57 C58 H58 119.8
C58 C59 C60 120.0(4)
C58 C59 H59 120.0
C60 C59 H59 120.0
C59 C60 C55 120.2(4)
C59 C60 H60 119.9
C55 C60 H60 119.9
C66 C61 C62 119.5(4)
C66 C61 P3 124.2(3)
C62 C61 P3 116.3(3)
C63 C62 C61 119.7(4)
C63 C62 H62 120.1
C61 C62 H62 120.1
C64 C63 C62 120.0(4)
C64 C63 H63 120.0
C62 C63 H63 120.0
C63 C64 C65 120.7(4)
C63 C64 H64 119.6
C65 C64 H64 119.6
C64 C65 C66 119.7(5)
C64 C65 H65 120.2
C66 C65 H65 120.2
C61 C66 C65 120.4(4)
C61 C66 H66 119.8
C65 C66 H66 119.8
C72 C67 C68 119.4(3)
C72 C67 P4 118.2(3)
C68 C67 P4 122.3(3)
C69 C68 C67 120.0(3)
C69 C68 H68 120.0
C67 C68 H68 120.0
C70 C69 C68 120.3(4)
C70 C69 H69 119.8
C68 C69 H69 119.8
C69 C70 C71 119.9(3)
C69 C70 H70 120.0
C71 C70 H70 120.0
C70 C71 C72 120.2(4)
C70 C71 H71 119.9
C72 C71 H71 119.9
C67 C72 C71 120.2(4)
C67 C72 H72 119.9
C71 C72 H72 119.9
C78 C73 C74 118.9(3)
C78 C73 P4 116.7(3)
C74 C73 P4 124.4(3)
C75 C74 C73 119.7(4)
C75 C74 H74 120.1
C73 C74 H74 120.1
C76 C75 C74 120.8(4)
C76 C75 H75 119.6
C74 C75 H75 119.6
C77 C76 C75 119.6(4)
C77 C76 H76 120.2
C75 C76 H76 120.2
C76 C77 C78 120.4(4)
C76 C77 H77 119.8
C78 C77 H77 119.8
C73 C78 C77 120.3(4)
C73 C78 H78 119.9
C77 C78 H78 119.9
C82 C79 C47 111.1(4)
C82 C79 C80 110.3(4)
C47 C79 C80 109.9(3)
C82 C79 C81 109.2(4)
C47 C79 C81 107.7(3)
C80 C79 C81 108.5(4)
C79 C80 H80A 109.5
C79 C80 H80B 109.5
H80A C80 H80B 109.5
C79 C80 H80C 109.5
H80A C80 H80C 109.5
H80B C80 H80C 109.5
C79 C81 H81A 109.5
C79 C81 H81B 109.5
H81A C81 H81B 109.5
C79 C81 H81C 109.5
H81A C81 H81C 109.5
H81B C81 H81C 109.5
C79 C82 H82A 109.5
C79 C82 H82B 109.5
H82A C82 H82B 109.5
C79 C82 H82C 109.5
H82A C82 H82C 109.5
H82B C82 H82C 109.5
C86 C83 C85 107.7(4)
C86 C83 C52 112.7(3)
C85 C83 C52 109.5(3)
C86 C83 C84 109.1(3)
C85 C83 C84 108.6(3)
C52 C83 C84 109.2(3)
C83 C84 H84A 109.5
C83 C84 H84B 109.5
H84A C84 H84B 109.5
C83 C84 H84C 109.5
H84A C84 H84C 109.5
H84B C84 H84C 109.5
C83 C85 H85A 109.5
C83 C85 H85B 109.5
H85A C85 H85B 109.5
C83 C85 H85C 109.5
H85A C85 H85C 109.5
H85B C85 H85C 109.5
C83 C86 H86A 109.5
C83 C86 H86B 109.5
H86A C86 H86B 109.5
C83 C86 H86C 109.5
H86A C86 H86C 109.5
H86B C86 H86C 109.5
F2 C87 F1 106.6(4)
F2 C87 F3 105.4(4)
F1 C87 F3 106.0(4)
F2 C87 S1 113.0(3)
F1 C87 S1 113.4(3)
F3 C87 S1 111.8(3)
O7 C89 N5 125.1(8)
O7 C89 H89 117.4
N5 C89 H89 117.4
N5 C90 H90A 109.5
N5 C90 H90B 109.5
H90A C90 H90B 109.5
N5 C90 H90C 109.5
H90A C90 H90C 109.5
H90B C90 H90C 109.5
N5 C91 H91A 109.5
N5 C91 H91B 109.5
H91A C91 H91B 109.5
N5 C91 H91C 109.5
H91A C91 H91C 109.5
H91B C91 H91C 109.5
F4A C88A F5A 97.8(6)
F4A C88A F6A 113.2(6)
F5A C88A F6A 108.6(6)
F4A C88A S2A 111.7(5)
F5A C88A S2A 111.2(4)
F6A C88A S2A 113.3(4)
O5A S2A O6A 115.7(4)
O5A S2A O4A 118.7(4)
O6A S2A O4A 110.7(4)
O5A S2A C88A 103.2(3)
O6A S2A C88A 102.0(3)
O4A S2A C88A 103.8(3)
F5B C88B F6B 128.5(15)
F5B C88B F4B 104.7(13)
F6B C88B F4B 107.4(13)
F5B C88B S2B 113.8(13)
F6B C88B S2B 102.3(12)
F4B C88B S2B 95.3(11)
O6B S2B O5B 119.4(11)
O6B S2B O4B 108.9(12)
O5B S2B O4B 114.4(11)
O6B S2B C88B 103.9(10)
O5B S2B C88B 111.1(9)
O4B S2B C88B 96.1(9)

loop_
_geom_bond_atom_site_label_1
_geom_bond_atom_site_label_2
_geom_bond_distance
Ag1 C1 2.166(3)
Ag1 P4 2.4288(8)
Ag1 P1 2.6668(9)
Ag1 Ag2 2.8363(4)
Ag2 C44 2.188(3)
Ag2 P2 2.4547(8)
Ag2 P3 2.6694(9)
S1 O3 1.429(3)
S1 O1 1.431(3)
S1 O2 1.436(3)
S1 C87 1.794(5)
P1 C18 1.812(4)
P1 C12 1.818(4)
P1 C2 1.823(4)
P2 C24 1.821(3)
P2 C11 1.826(3)
P2 C30 1.831(3)
P3 C61 1.826(4)
P3 C55 1.830(4)
P3 C45 1.830(3)
P4 C67 1.815(3)
P4 C54 1.816(3)
P4 C73 1.818(3)
F1 C87 1.326(5)
F2 C87 1.317(5)
F3 C87 1.342(6)
O7 C89 1.318(10)
N1 C1 1.376(4)
N1 C6 1.398(4)
N1 C2 1.403(4)
N2 C1 1.372(4)
N2 C7 1.403(4)
N2 C11 1.404(4)
N3 C44 1.371(4)
N3 C49 1.396(4)
N3 C45 1.400(4)
N4 C44 1.375(4)
N4 C54 1.402(4)
N4 C50 1.406(4)
N5 C89 1.348(9)
N5 C90 1.408(9)
N5 C91 1.436(8)
C2 C3 1.355(5)
C3 C4 1.438(5)
C3 H3 0.9500
C4 C5 1.364(5)
C4 C36 1.529(5)
C5 C6 1.415(4)
C5 H5 0.9500
C6 C7 1.393(5)
C7 C8 1.399(5)
C8 C9 1.362(5)
C8 H8 0.9500
C9 C10 1.428(5)
C9 C40 1.539(5)
C10 C11 1.359(5)
C10 H10 0.9500
C12 C17 1.380(6)
C12 C13 1.397(6)
C13 C14 1.359(8)
C13 H13 0.9500
C14 C15 1.335(10)
C14 H14 0.9500
C15 C16 1.397(10)
C15 H15 0.9500
C16 C17 1.399(6)
C16 H16 0.9500
C17 H17 0.9500
C18 C23 1.374(6)
C18 C19 1.391(6)
C19 C20 1.389(7)
C19 H19 0.9500
C20 C21 1.344(8)
C20 H20 0.9500
C21 C22 1.376(7)
C21 H21 0.9500
C22 C23 1.397(6)
C22 H22 0.9500
C23 H23 0.9500
C24 C29 1.377(5)
C24 C25 1.396(5)
C25 C26 1.381(5)
C25 H25 0.9500
C26 C27 1.374(6)
C26 H26 0.9500
C27 C28 1.372(6)
C27 H27 0.9500
C28 C29 1.396(5)
C28 H28 0.9500
C29 H29 0.9500
C30 C35 1.390(5)
C30 C31 1.394(5)
C31 C32 1.385(5)
C31 H31 0.9500
C32 C33 1.388(6)
C32 H32 0.9500
C33 C34 1.383(6)
C33 H33 0.9500
C34 C35 1.388(5)
C34 H34 0.9500
C35 H35 0.9500
C36 C38 1.521(6)
C36 C39 1.522(6)
C36 C37 1.538(5)
C37 H37A 0.9800
C37 H37B 0.9800
C37 H37C 0.9800
C38 H38A 0.9800
C38 H38B 0.9800
C38 H38C 0.9800
C39 H39A 0.9800
C39 H39B 0.9800
C39 H39C 0.9800
C40 C42 1.496(6)
C40 C43 1.499(6)
C40 C41 1.520(6)
C41 H41A 0.9800
C41 H41B 0.9800
C41 H41C 0.9800
C42 H42A 0.9800
C42 H42B 0.9800
C42 H42C 0.9800
C43 H43A 0.9800
C43 H43B 0.9800
C43 H43C 0.9800
C45 C46 1.356(5)
C46 C47 1.428(5)
C46 H46 0.9500
C47 C48 1.359(5)
C47 C79 1.529(5)
C48 C49 1.413(5)
C48 H48 0.9500
C49 C50 1.389(5)
C50 C51 1.409(5)
C51 C52 1.352(5)
C51 H51 0.9500
C52 C53 1.425(5)
C52 C83 1.533(5)
C53 C54 1.363(5)
C53 H53 0.9500
C55 C56 1.381(5)
C55 C60 1.393(5)
C56 C57 1.384(6)
C56 H56 0.9500
C57 C58 1.375(6)
C57 H57 0.9500
C58 C59 1.366(6)
C58 H58 0.9500
C59 C60 1.390(5)
C59 H59 0.9500
C60 H60 0.9500
C61 C66 1.379(6)
C61 C62 1.403(5)
C62 C63 1.391(6)
C62 H62 0.9500
C63 C64 1.375(7)
C63 H63 0.9500
C64 C65 1.377(7)
C64 H64 0.9500
C65 C66 1.395(6)
C65 H65 0.9500
C66 H66 0.9500
C67 C72 1.390(5)
C67 C68 1.394(5)
C68 C69 1.390(5)
C68 H68 0.9500
C69 C70 1.382(6)
C69 H69 0.9500
C70 C71 1.384(6)
C70 H70 0.9500
C71 C72 1.390(5)
C71 H71 0.9500
C72 H72 0.9500
C73 C78 1.383(5)
C73 C74 1.391(5)
C74 C75 1.388(6)
C74 H74 0.9500
C75 C76 1.375(7)
C75 H75 0.9500
C76 C77 1.364(7)
C76 H76 0.9500
C77 C78 1.392(6)
C77 H77 0.9500
C78 H78 0.9500
C79 C82 1.514(6)
C79 C80 1.536(6)
C79 C81 1.537(7)
C80 H80A 0.9800
C80 H80B 0.9800
C80 H80C 0.9800
C81 H81A 0.9800
C81 H81B 0.9800
C81 H81C 0.9800
C82 H82A 0.9800
C82 H82B 0.9800
C82 H82C 0.9800
C83 C86 1.530(5)
C83 C85 1.533(5)
C83 C84 1.541(6)
C84 H84A 0.9800
C84 H84B 0.9800
C84 H84C 0.9800
C85 H85A 0.9800
C85 H85B 0.9800
C85 H85C 0.9800
C86 H86A 0.9800
C86 H86B 0.9800
C86 H86C 0.9800
C89 H89 0.9500
C90 H90A 0.9800
C90 H90B 0.9800
C90 H90C 0.9800
C91 H91A 0.9800
C91 H91B 0.9800
C91 H91C 0.9800
C88A F4A 1.337(6)
C88A F5A 1.349(6)
C88A F6A 1.353(6)
C88A S2A 1.788(7)
S2A O5A 1.416(5)
S2A O6A 1.435(5)
S2A O4A 1.436(5)
C88B F5B 1.364(8)
C88B F6B 1.369(8)
C88B F4B 1.381(8)
C88B S2B 1.83(2)
S2B O6B 1.401(8)
S2B O5B 1.411(8)
S2B O4B 1.445(8)

loop_
_geom_torsion_atom_site_label_1
_geom_torsion_atom_site_label_2
_geom_torsion_atom_site_label_3
_geom_torsion_atom_site_label_4
_geom_torsion
C7 N2 C1 N1 -0.3(3)
C11 N2 C1 N1 179.6(3)
C7 N2 C1 Ag1 -169.1(2)
C11 N2 C1 Ag1 10.8(5)
C6 N1 C1 N2 -0.4(3)
C2 N1 C1 N2 178.5(3)
C6 N1 C1 Ag1 170.5(2)
C2 N1 C1 Ag1 -10.6(4)
C1 N1 C2 C3 177.5(3)
C6 N1 C2 C3 -3.7(5)
C1 N1 C2 P1 -0.3(4)
C6 N1 C2 P1 178.5(2)
C18 P1 C2 C3 93.5(3)
C12 P1 C2 C3 -13.5(4)
Ag1 P1 C2 C3 -169.8(3)
C18 P1 C2 N1 -89.0(3)
C12 P1 C2 N1 164.0(3)
Ag1 P1 C2 N1 7.7(2)
N1 C2 C3 C4 1.2(5)
P1 C2 C3 C4 178.7(3)
C2 C3 C4 C5 1.5(5)
C2 C3 C4 C36 -175.4(3)
C3 C4 C5 C6 -1.6(5)
C36 C4 C5 C6 175.2(3)
C1 N1 C6 C7 0.9(4)
C2 N1 C6 C7 -178.1(3)
C1 N1 C6 C5 -177.4(3)
C2 N1 C6 C5 3.6(5)
C4 C5 C6 C7 -178.7(4)
C4 C5 C6 N1 -0.9(5)
N1 C6 C7 C8 177.1(4)
C5 C6 C7 C8 -4.9(7)
N1 C6 C7 N2 -1.0(3)
C5 C6 C7 N2 177.0(3)
C1 N2 C7 C6 0.8(4)
C11 N2 C7 C6 -179.1(3)
C1 N2 C7 C8 -177.5(3)
C11 N2 C7 C8 2.6(5)
C6 C7 C8 C9 -178.2(4)
N2 C7 C8 C9 -0.4(5)
C7 C8 C9 C10 -2.5(5)
C7 C8 C9 C40 179.4(3)
C8 C9 C10 C11 3.5(5)
C40 C9 C10 C11 -178.3(3)
C9 C10 C11 N2 -1.4(5)
C9 C10 C11 P2 -174.0(3)
C1 N2 C11 C10 178.5(3)
C7 N2 C11 C10 -1.6(4)
C1 N2 C11 P2 -8.5(4)
C7 N2 C11 P2 171.5(2)
C24 P2 C11 C10 -1.7(3)
C30 P2 C11 C10 -109.2(3)
Ag2 P2 C11 C10 119.7(3)
C24 P2 C11 N2 -174.4(2)
C30 P2 C11 N2 78.2(3)
Ag2 P2 C11 N2 -52.9(2)
C18 P1 C12 C17 -32.6(4)
C2 P1 C12 C17 74.8(4)
Ag1 P1 C12 C17 -156.9(2)
C18 P1 C12 C13 147.2(3)
C2 P1 C12 C13 -105.3(3)
Ag1 P1 C12 C13 23.0(5)
C17 C12 C13 C14 -1.3(7)
P1 C12 C13 C14 178.8(4)
C12 C13 C14 C15 0.0(8)
C13 C14 C15 C16 1.3(9)
C14 C15 C16 C17 -1.4(8)
C13 C12 C17 C16 1.1(6)
P1 C12 C17 C16 -179.0(3)
C15 C16 C17 C12 0.2(6)
C12 P1 C18 C23 117.5(4)
C2 P1 C18 C23 11.5(4)
Ag1 P1 C18 C23 -87.4(4)
C12 P1 C18 C19 -66.2(3)
C2 P1 C18 C19 -172.2(3)
Ag1 P1 C18 C19 88.8(3)
C23 C18 C19 C20 -2.3(7)
P1 C18 C19 C20 -178.8(4)
C18 C19 C20 C21 0.7(7)
C19 C20 C21 C22 1.3(8)
C20 C21 C22 C23 -1.8(8)
C19 C18 C23 C22 1.8(7)
P1 C18 C23 C22 178.0(4)
C21 C22 C23 C18 0.2(8)
C11 P2 C24 C29 117.2(3)
C30 P2 C24 C29 -132.7(3)
Ag2 P2 C24 C29 5.5(3)
C11 P2 C24 C25 -62.6(3)
C30 P2 C24 C25 47.4(3)
Ag2 P2 C24 C25 -174.4(2)
C29 C24 C25 C26 -3.7(5)
P2 C24 C25 C26 176.2(3)
C24 C25 C26 C27 1.5(6)
C25 C26 C27 C28 1.5(6)
C26 C27 C28 C29 -2.2(6)
C25 C24 C29 C28 2.9(5)
P2 C24 C29 C28 -177.0(3)
C27 C28 C29 C24 0.0(6)
C24 P2 C30 C35 45.5(3)
C11 P2 C30 C35 153.4(3)
Ag2 P2 C30 C35 -88.7(3)
C24 P2 C30 C31 -138.9(3)
C11 P2 C30 C31 -30.9(3)
Ag2 P2 C30 C31 87.0(3)
C35 C30 C31 C32 2.8(5)
P2 C30 C31 C32 -172.8(3)
C30 C31 C32 C33 -0.4(6)
C31 C32 C33 C34 -1.9(6)
C32 C33 C34 C35 1.8(6)
C33 C34 C35 C30 0.7(6)
C31 C30 C35 C34 -3.0(5)
P2 C30 C35 C34 172.9(3)
C5 C4 C36 C38 154.5(4)
C3 C4 C36 C38 -28.8(5)
C5 C4 C36 C39 30.9(5)
C3 C4 C36 C39 -152.4(4)
C5 C4 C36 C37 -85.5(4)
C3 C4 C36 C37 91.2(4)
C8 C9 C40 C42 -136.3(5)
C10 C9 C40 C42 45.7(6)
C8 C9 C40 C43 101.6(5)
C10 C9 C40 C43 -76.5(5)
C8 C9 C40 C41 -17.1(5)
C10 C9 C40 C41 164.9(4)
C49 N3 C44 N4 -0.7(4)
C45 N3 C44 N4 176.8(3)
C49 N3 C44 Ag2 170.6(2)
C45 N3 C44 Ag2 -11.9(4)
C54 N4 C44 N3 -175.9(3)
C50 N4 C44 N3 0.7(4)
C54 N4 C44 Ag2 15.2(5)
C50 N4 C44 Ag2 -168.2(3)
C44 N3 C45 C46 -177.9(3)
C49 N3 C45 C46 -0.5(5)
C44 N3 C45 P3 -2.1(4)
C49 N3 C45 P3 175.3(2)
C61 P3 C45 C46 86.8(3)
C55 P3 C45 C46 -19.3(3)
Ag2 P3 C45 C46 -173.7(3)
C61 P3 C45 N3 -88.5(3)
C55 P3 C45 N3 165.4(3)
Ag2 P3 C45 N3 11.0(3)
N3 C45 C46 C47 1.6(5)
P3 C45 C46 C47 -173.7(3)
C45 C46 C47 C48 -1.5(6)
C45 C46 C47 C79 172.3(4)
C46 C47 C48 C49 0.2(6)
C79 C47 C48 C49 -173.3(4)
C44 N3 C49 C50 0.5(4)
C45 N3 C49 C50 -177.2(3)
C44 N3 C49 C48 176.9(3)
C45 N3 C49 C48 -0.8(5)
C47 C48 C49 C50 176.2(4)
C47 C48 C49 N3 0.9(6)
N3 C49 C50 N4 -0.1(4)
C48 C49 C50 N4 -175.9(4)
N3 C49 C50 C51 178.0(4)
C48 C49 C50 C51 2.2(7)
C44 N4 C50 C49 -0.4(4)
C54 N4 C50 C49 176.5(3)
C44 N4 C50 C51 -178.7(3)
C54 N4 C50 C51 -1.8(5)
C49 C50 C51 C52 -177.2(4)
N4 C50 C51 C52 0.6(5)
C50 C51 C52 C53 0.3(5)
C50 C51 C52 C83 -179.9(3)
C51 C52 C53 C54 0.0(5)
C83 C52 C53 C54 -179.8(3)
C52 C53 C54 N4 -1.2(5)
C52 C53 C54 P4 -175.4(3)
C44 N4 C54 C53 178.5(3)
C50 N4 C54 C53 2.1(4)
C44 N4 C54 P4 -6.9(4)
C50 N4 C54 P4 176.7(2)
C67 P4 C54 C53 -5.7(3)
C73 P4 C54 C53 -114.7(3)
Ag1 P4 C54 C53 118.0(3)
C67 P4 C54 N4 -179.9(2)
C73 P4 C54 N4 71.1(3)
Ag1 P4 C54 N4 -56.2(2)
C61 P3 C55 C56 168.4(3)
C45 P3 C55 C56 -87.2(3)
Ag2 P3 C55 C56 33.8(4)
C61 P3 C55 C60 -16.1(3)
C45 P3 C55 C60 88.3(3)
Ag2 P3 C55 C60 -150.7(2)
C60 C55 C56 C57 -3.1(6)
P3 C55 C56 C57 172.6(3)
C55 C56 C57 C58 2.4(7)
C56 C57 C58 C59 0.0(7)
C57 C58 C59 C60 -1.7(6)
C58 C59 C60 C55 0.9(6)
C56 C55 C60 C59 1.4(6)
P3 C55 C60 C59 -174.0(3)
C55 P3 C61 C66 108.7(3)
C45 P3 C61 C66 5.7(3)
Ag2 P3 C61 C66 -92.4(3)
C55 P3 C61 C62 -73.7(3)
C45 P3 C61 C62 -176.7(3)
Ag2 P3 C61 C62 85.1(3)
C66 C61 C62 C63 0.8(5)
P3 C61 C62 C63 -176.9(3)
C61 C62 C63 C64 -0.3(6)
C62 C63 C64 C65 -0.6(6)
C63 C64 C65 C66 0.9(6)
C62 C61 C66 C65 -0.5(6)
P3 C61 C66 C65 177.0(3)
C64 C65 C66 C61 -0.4(6)
C54 P4 C67 C72 117.5(3)
C73 P4 C67 C72 -132.8(3)
Ag1 P4 C67 C72 6.4(3)
C54 P4 C67 C68 -66.0(3)
C73 P4 C67 C68 43.8(3)
Ag1 P4 C67 C68 -177.1(2)
C72 C67 C68 C69 -1.1(5)
P4 C67 C68 C69 -177.6(3)
C67 C68 C69 C70 0.3(5)
C68 C69 C70 C71 0.4(6)
C69 C70 C71 C72 -0.1(6)
C68 C67 C72 C71 1.4(5)
P4 C67 C72 C71 178.1(3)
C70 C71 C72 C67 -0.8(6)
C67 P4 C73 C78 64.1(3)
C54 P4 C73 C78 174.0(3)
Ag1 P4 C73 C78 -73.4(3)
C67 P4 C73 C74 -118.1(3)
C54 P4 C73 C74 -8.2(3)
Ag1 P4 C73 C74 104.4(3)
C78 C73 C74 C75 4.4(6)
P4 C73 C74 C75 -173.4(3)
C73 C74 C75 C76 0.2(6)
C74 C75 C76 C77 -4.3(7)
C75 C76 C77 C78 3.8(7)
C74 C73 C78 C77 -4.9(6)
P4 C73 C78 C77 173.0(3)
C76 C77 C78 C73 0.8(7)
C48 C47 C79 C82 -6.7(6)
C46 C47 C79 C82 179.8(4)
C48 C47 C79 C80 -129.2(4)
C46 C47 C79 C80 57.3(5)
C48 C47 C79 C81 112.8(4)
C46 C47 C79 C81 -60.7(5)
C51 C52 C83 C86 -178.5(4)
C53 C52 C83 C86 1.3(5)
C51 C52 C83 C85 -58.7(5)
C53 C52 C83 C85 121.2(4)
C51 C52 C83 C84 60.1(4)
C53 C52 C83 C84 -120.1(4)
O3 S1 C87 F2 175.3(4)
O1 S1 C87 F2 -64.8(4)
O2 S1 C87 F2 55.1(4)
O3 S1 C87 F1 -63.3(4)
O1 S1 C87 F1 56.6(4)
O2 S1 C87 F1 176.6(3)
O3 S1 C87 F3 56.6(4)
O1 S1 C87 F3 176.5(3)
O2 S1 C87 F3 -63.6(4)
C90 N5 C89 O7 -176.7(6)
C91 N5 C89 O7 4.5(10)
F4A C88A S2A O5A -50.3(6)
F5A C88A S2A O5A 57.8(6)
F6A C88A S2A O5A -179.6(5)
F4A C88A S2A O6A -170.7(5)
F5A C88A S2A O6A -62.6(5)
F6A C88A S2A O6A 60.0(5)
F4A C88A S2A O4A 74.2(5)
F5A C88A S2A O4A -177.7(5)
F6A C88A S2A O4A -55.1(5)
F5B C88B S2B O6B -171.6(13)
F6B C88B S2B O6B -29.3(13)
F4B C88B S2B O6B 79.7(12)
F5B C88B S2B O5B 58.7(14)
F6B C88B S2B O5B -159.0(11)
F4B C88B S2B O5B -49.9(12)
F5B C88B S2B O4B -60.4(13)
F6B C88B S2B O4B 81.9(12)
F4B C88B S2B O4B -169.0(11)
